data_2238085
loop_
_publ_author_name
'Li, Gao-Nan'
'Niu, Zhi-Gang'
'Huang, Mei-Qi'
'Zou, Ying'
'Hu, Liang-Jiang'

_publ_section_title
;
 <i>N</i>,<i>N</i>'-[2,2'-(Phenylazanediyl)bis(ethane-2,1-diyl)]dipicolinamide
;
_journal_coeditor_code XU5691
_journal_issue 5
_journal_name_full 'Acta Crystallographica Section E'
_journal_page_first o677
_journal_paper_doi 10.1107/S1600536813008696
_journal_volume 69
_journal_year 2013
_chemical_formula_iupac 'C22 H23 N5 O2'
_chemical_formula_moiety 'C22 H23 N5 O2'
_chemical_formula_sum 'C22 H23 N5 O2'
_chemical_formula_weight 389.45
_chemical_name_systematic
;
<i>N</i>,<i>N</i>'-[2,2'-(Phenylazanediyl)bis(ethane-2,1-diyl)]dipicolinamide
;
_space_group_IT_number 14
_symmetry_cell_setting monoclinic
_symmetry_space_group_name_Hall '-P 2yn'
_symmetry_space_group_name_H-M 'P 1 21/n 1'
_atom_sites_solution_hydrogens geom
_atom_sites_solution_primary direct
_atom_sites_solution_secondary difmap
_audit_creation_method
;
  Olex2 1.2-ac2
  (compiled 2012.03.27 svn.r2268, GUI svn.r4156)
;
_cell_angle_alpha 90.00
_cell_angle_beta 90.5648(8)
_cell_angle_gamma 90.00
_cell_formula_units_Z 8
_cell_length_a 8.64349(7)
_cell_length_b 24.8210(3)
_cell_length_c 18.40861(18)
_cell_measurement_reflns_used 13020
_cell_measurement_temperature 100.00(10)
_cell_measurement_theta_max 67.0747
_cell_measurement_theta_min 2.9863
_cell_volume 3949.19(7)
_computing_cell_refinement 'CrysAlis PRO (Agilent, 2012)'
_computing_data_collection 'CrysAlis PRO (Agilent, 2012)'
_computing_data_reduction 'CrysAlis PRO (Agilent, 2012)'
_computing_molecular_graphics
;
DIAMOND (Brandenburg, 1999)
;
_computing_publication_material
;
OLEX2 (Dolomanov <i>et al.</i>, 2009)
;
_computing_structure_refinement
;
SHELXL97 (Sheldrick, 2008)
;
_computing_structure_solution 'SHELXS97 (Sheldrick, 2008)'
_diffrn_ambient_temperature 100.00(10)
_diffrn_detector_area_resol_mean 10.5095
_diffrn_measured_fraction_theta_full 0.9979
_diffrn_measured_fraction_theta_max 0.9972
_diffrn_measurement_device_type 'Agilent Xcalibur Atlas Gemini ultra'
_diffrn_measurement_method '\w scans'
_diffrn_radiation_monochromator mirror
_diffrn_radiation_type 'Cu K\a'
_diffrn_radiation_wavelength 1.5418
_diffrn_reflns_av_R_equivalents 0.0383
_diffrn_reflns_limit_h_max 10
_diffrn_reflns_limit_h_min -8
_diffrn_reflns_limit_k_max 29
_diffrn_reflns_limit_k_min -29
_diffrn_reflns_limit_l_max 21
_diffrn_reflns_limit_l_min -21
_diffrn_reflns_number 28468
_diffrn_reflns_theta_full 67.19
_diffrn_reflns_theta_max 67.19
_diffrn_reflns_theta_min 2.99
_diffrn_standards_decay_% 0
_diffrn_standards_interval_count 0
_diffrn_standards_interval_time 0
_diffrn_standards_number 0
_exptl_absorpt_coefficient_mu 0.702
_exptl_absorpt_correction_T_max 0.950
_exptl_absorpt_correction_T_min 0.886
_exptl_absorpt_correction_type multi-scan
_exptl_absorpt_process_details '(CrysAlis PRO; Agilent, 2012)'
_exptl_crystal_colour colorless
_exptl_crystal_density_diffrn 1.310
_exptl_crystal_density_method 'not measured'
_exptl_crystal_description block
_exptl_crystal_F_000 1648
_exptl_crystal_size_max 0.12
_exptl_crystal_size_mid 0.08
_exptl_crystal_size_min 0.07
_refine_diff_density_max 0.171
_refine_diff_density_min -0.261
_refine_ls_extinction_method none
_refine_ls_goodness_of_fit_ref 1.138
_refine_ls_hydrogen_treatment constr
_refine_ls_matrix_type full
_refine_ls_number_parameters 523
_refine_ls_number_reflns 7050
_refine_ls_number_restraints 0
_refine_ls_restrained_S_all 1.138
_refine_ls_R_factor_all 0.0525
_refine_ls_R_factor_gt 0.0437
_refine_ls_shift/su_max 0.000
_refine_ls_shift/su_mean 0.000
_refine_ls_structure_factor_coef Fsqd
_refine_ls_weighting_details 'calc w=1/[\s^2^(Fo^2^)+(0.0328P)^2^+1.7734P] where P=(Fo^2^+2Fc^2^)/3'
_refine_ls_weighting_scheme calc
_refine_ls_wR_factor_gt 0.0937
_refine_ls_wR_factor_ref 0.0969
_reflns_number_gt 6128
_reflns_number_total 7050
_reflns_threshold_expression I>2sigma(I)
_cod_data_source_file xu5691.cif
_cod_data_source_block I
_cod_original_cell_volume 3949.20(7)
_cod_original_sg_symbol_H-M 'P 21/n'
_cod_database_code 2238085
_cod_database_fobs_code 2238085

loop_
_symmetry_equiv_pos_as_xyz
_space_group_symop_id
'x, y, z' 1
'-x+1/2, y+1/2, -z+1/2' 2
'-x, -y, -z' 3
'x-1/2, -y-1/2, z-1/2' 4

loop_
_atom_site_type_symbol
_atom_site_label
_atom_site_fract_x
_atom_site_fract_y
_atom_site_fract_z
_atom_site_U_iso_or_equiv
_atom_site_adp_type
_atom_site_calc_flag
_atom_site_refinement_flags
_atom_site_occupancy
_atom_site_symmetry_multiplicity
O O3 0.01667(13) 0.20717(5) 0.70802(6) 0.0213(3) Uani d . 1 1
O O4 0.42663(14) 0.41541(5) 0.43618(7) 0.0262(3) Uani d . 1 1
N N10 0.72634(16) 0.38111(6) 0.56121(7) 0.0211(3) Uani d . 1 1
N N8 0.05731(16) 0.30231(6) 0.48259(8) 0.0210(3) Uani d . 1 1
N N6 -0.24832(18) 0.10919(6) 0.64032(8) 0.0253(3) Uani d . 1 1
N N9 0.47932(15) 0.33680(6) 0.49331(7) 0.0194(3) Uani d . 1 1
H H9 0.5429 0.3194 0.5208 0.023 Uiso calc R 1 1
C C40 0.64956(18) 0.41244(7) 0.51379(8) 0.0189(3) Uani d . 1 1
N N7 -0.14356(16) 0.20756(6) 0.60938(7) 0.0211(3) Uani d . 1 1
H H7 -0.2159 0.1904 0.5868 0.025 Uiso calc R 1 1
C C39 0.50887(18) 0.38841(7) 0.47694(9) 0.0195(3) Uani d . 1 1
C C28 -0.08427(18) 0.18567(7) 0.66985(8) 0.0172(3) Uani d . 1 1
C C27 -0.15311(18) 0.13184(7) 0.68976(8) 0.0178(3) Uani d . 1 1
C C36 -0.02993(18) 0.32728(7) 0.42846(8) 0.0177(3) Uani d . 1 1
C C41 0.6897(2) 0.46544(8) 0.49946(10) 0.0251(4) Uani d . 1 1
H H41 0.6331 0.4858 0.4661 0.030 Uiso calc R 1 1
C C32 -0.26386(18) 0.33195(7) 0.35478(9) 0.0195(3) Uani d . 1 1
H H32 -0.3619 0.3187 0.3437 0.023 Uiso calc R 1 1
C C37 0.19986(18) 0.32603(7) 0.50953(9) 0.0194(3) Uani d . 1 1
H H37A 0.2156 0.3153 0.5597 0.023 Uiso calc R 1 1
H H37B 0.1901 0.3650 0.5085 0.023 Uiso calc R 1 1
C C23 -0.3065(2) 0.06086(8) 0.65665(10) 0.0282(4) Uani d . 1 1
H H23 -0.3722 0.0445 0.6230 0.034 Uiso calc R 1 1
C C26 -0.11910(18) 0.10871(7) 0.75624(9) 0.0187(3) Uani d . 1 1
H H26 -0.0554 0.1263 0.7896 0.022 Uiso calc R 1 1
C C31 -0.17940(18) 0.30923(7) 0.41132(8) 0.0175(3) Uani d . 1 1
H H31 -0.2227 0.2815 0.4384 0.021 Uiso calc R 1 1
C C24 -0.2747(2) 0.03374(7) 0.72098(10) 0.0256(4) Uani d . 1 1
H H24 -0.3149 -0.0004 0.7293 0.031 Uiso calc R 1 1
C C30 0.01142(18) 0.25116(7) 0.51395(9) 0.0186(3) Uani d . 1 1
H H30A 0.1032 0.2313 0.5285 0.022 Uiso calc R 1 1
H H30B -0.0431 0.2301 0.4775 0.022 Uiso calc R 1 1
C C33 -0.20453(19) 0.37409(8) 0.31463(9) 0.0238(4) Uani d . 1 1
H H33 -0.2608 0.3889 0.2762 0.029 Uiso calc R 1 1
C C34 -0.0595(2) 0.39369(8) 0.33289(10) 0.0262(4) Uani d . 1 1
H H34 -0.0198 0.4228 0.3073 0.031 Uiso calc R 1 1
C C43 0.8975(2) 0.45549(8) 0.58395(10) 0.0259(4) Uani d . 1 1
H H43 0.9832 0.4691 0.6088 0.031 Uiso calc R 1 1
C C44 0.8496(2) 0.40288(7) 0.59447(9) 0.0241(4) Uani d . 1 1
H H44 0.9063 0.3814 0.6265 0.029 Uiso calc R 1 1
C C29 -0.0926(2) 0.25855(7) 0.57982(9) 0.0210(4) Uani d . 1 1
H H29A -0.0365 0.2783 0.6171 0.025 Uiso calc R 1 1
H H29B -0.1823 0.2797 0.5658 0.025 Uiso calc R 1 1
C C42 0.8154(2) 0.48745(8) 0.53567(10) 0.0272(4) Uani d . 1 1
H H42 0.8442 0.5230 0.5277 0.033 Uiso calc R 1 1
C C38 0.34208(19) 0.30960(7) 0.46552(9) 0.0211(4) Uani d . 1 1
H H38A 0.3565 0.2709 0.4686 0.025 Uiso calc R 1 1
H H38B 0.3260 0.3190 0.4149 0.025 Uiso calc R 1 1
C C35 0.02825(19) 0.37092(7) 0.38850(9) 0.0218(4) Uani d . 1 1
H H35 0.1259 0.3846 0.3994 0.026 Uiso calc R 1 1
C C25 -0.18174(19) 0.05870(7) 0.77240(9) 0.0218(4) Uani d . 1 1
H H25 -0.1616 0.0423 0.8169 0.026 Uiso calc R 1 1
O O1 0.51720(13) 0.20741(5) 0.55318(6) 0.0224(3) Uani d . 1 1
O O2 0.92905(13) 0.41536(5) 0.82007(6) 0.0233(3) Uani d . 1 1
N N5 1.22283(16) 0.37938(6) 0.69577(7) 0.0204(3) Uani d . 1 1
N N3 0.55536(15) 0.30360(6) 0.77265(7) 0.0206(3) Uani d . 1 1
N N2 0.35218(16) 0.20593(6) 0.64857(7) 0.0210(3) Uani d . 1 1
H H2 0.2804 0.1881 0.6699 0.025 Uiso calc R 1 1
N N4 0.97851(15) 0.33578(6) 0.76493(7) 0.0183(3) Uani d . 1 1
H H4 1.0416 0.3178 0.7385 0.022 Uiso calc R 1 1
N N1 0.24906(17) 0.10774(6) 0.61151(8) 0.0251(3) Uani d . 1 1
C C5 0.35355(18) 0.13041(7) 0.56756(9) 0.0183(3) Uani d . 1 1
C C6 0.41614(18) 0.18486(7) 0.58916(8) 0.0175(3) Uani d . 1 1
C C17 1.00987(18) 0.38738(7) 0.78022(8) 0.0179(3) Uani d . 1 1
C C18 1.15194(18) 0.41036(7) 0.74477(9) 0.0179(3) Uani d . 1 1
C C9 0.47424(18) 0.32890(7) 0.82781(8) 0.0174(3) Uani d . 1 1
C C11 0.24738(19) 0.33473(7) 0.90377(9) 0.0201(3) Uani d . 1 1
H H11 0.1500 0.3219 0.9160 0.024 Uiso calc R 1 1
C C22 1.3487(2) 0.39964(7) 0.66449(9) 0.0225(4) Uani d . 1 1
H H22 1.4002 0.3784 0.6308 0.027 Uiso calc R 1 1
C C21 1.4069(2) 0.45028(8) 0.67933(10) 0.0259(4) Uani d . 1 1
H H21 1.4951 0.4628 0.6562 0.031 Uiso calc R 1 1
C C14 0.53710(19) 0.37270(7) 0.86626(9) 0.0223(4) Uani d . 1 1
H H14 0.6336 0.3863 0.8538 0.027 Uiso calc R 1 1
C C15 0.69885(18) 0.32599(7) 0.74607(9) 0.0190(3) Uani d . 1 1
H H15A 0.6910 0.3650 0.7458 0.023 Uiso calc R 1 1
H H15B 0.7138 0.3142 0.6964 0.023 Uiso calc R 1 1
C C8 0.50815(18) 0.25151(7) 0.74369(9) 0.0188(3) Uani d . 1 1
H H8A 0.4570 0.2311 0.7814 0.023 Uiso calc R 1 1
H H8B 0.5992 0.2316 0.7291 0.023 Uiso calc R 1 1
C C13 0.4555(2) 0.39580(8) 0.92285(10) 0.0258(4) Uani d . 1 1
H H13 0.4988 0.4247 0.9480 0.031 Uiso calc R 1 1
C C10 0.32600(18) 0.31133(7) 0.84680(8) 0.0176(3) Uani d . 1 1
H H10 0.2797 0.2835 0.8207 0.021 Uiso calc R 1 1
C C12 0.3113(2) 0.37699(7) 0.94294(9) 0.0241(4) Uani d . 1 1
H H12 0.2588 0.3923 0.9817 0.029 Uiso calc R 1 1
C C7 0.39857(19) 0.25749(7) 0.67850(9) 0.0208(3) Uani d . 1 1
H H7A 0.3071 0.2771 0.6933 0.025 Uiso calc R 1 1
H H7B 0.4493 0.2784 0.6411 0.025 Uiso calc R 1 1
C C16 0.84045(19) 0.30946(7) 0.79192(9) 0.0198(3) Uani d . 1 1
H H16A 0.8245 0.3195 0.8422 0.024 Uiso calc R 1 1
H H16B 0.8536 0.2707 0.7898 0.024 Uiso calc R 1 1
C C1 0.1974(2) 0.05894(8) 0.59321(10) 0.0290(4) Uani d . 1 1
H H1 0.1244 0.0427 0.6229 0.035 Uiso calc R 1 1
C C4 0.40508(19) 0.10617(7) 0.50462(9) 0.0219(4) Uani d . 1 1
H H4A 0.4750 0.1237 0.4747 0.026 Uiso calc R 1 1
C C3 0.3509(2) 0.05546(8) 0.48688(10) 0.0269(4) Uani d . 1 1
H H3 0.3842 0.0381 0.4451 0.032 Uiso calc R 1 1
C C19 1.2014(2) 0.46160(8) 0.76317(10) 0.0272(4) Uani d . 1 1
H H19 1.1488 0.4819 0.7975 0.033 Uiso calc R 1 1
C C20 1.3310(2) 0.48193(8) 0.72935(11) 0.0310(4) Uani d . 1 1
H H20 1.3666 0.5164 0.7401 0.037 Uiso calc R 1 1
C C2 0.2463(2) 0.03102(7) 0.53257(10) 0.0285(4) Uani d . 1 1
H H2A 0.2095 -0.0035 0.5228 0.034 Uiso calc R 1 1

loop_
_atom_site_aniso_label
_atom_site_aniso_U_11
_atom_site_aniso_U_22
_atom_site_aniso_U_33
_atom_site_aniso_U_12
_atom_site_aniso_U_13
_atom_site_aniso_U_23
O3 0.0171(6) 0.0243(6) 0.0225(6) -0.0026(5) -0.0031(5) -0.0003(5)
O4 0.0194(6) 0.0311(7) 0.0280(6) 0.0025(5) -0.0047(5) 0.0053(5)
N10 0.0197(7) 0.0244(8) 0.0191(7) -0.0006(6) -0.0016(5) -0.0002(6)
N8 0.0154(7) 0.0250(8) 0.0226(7) -0.0057(6) -0.0056(5) 0.0064(6)
N6 0.0304(8) 0.0253(8) 0.0200(7) -0.0056(6) -0.0018(6) -0.0029(6)
N9 0.0112(7) 0.0268(8) 0.0203(7) 0.0014(5) -0.0017(5) 0.0021(6)
C40 0.0159(8) 0.0244(9) 0.0164(8) 0.0026(7) 0.0040(6) 0.0003(7)
N7 0.0205(7) 0.0231(8) 0.0196(7) -0.0061(6) -0.0039(5) 0.0019(6)
C39 0.0156(8) 0.0264(9) 0.0166(8) 0.0031(7) 0.0022(6) -0.0003(7)
C28 0.0147(8) 0.0208(8) 0.0163(8) 0.0016(6) 0.0031(6) -0.0018(6)
C27 0.0156(8) 0.0195(9) 0.0184(8) 0.0007(6) 0.0020(6) -0.0029(6)
C36 0.0148(8) 0.0224(9) 0.0157(8) 0.0014(6) 0.0001(6) -0.0013(6)
C41 0.0189(9) 0.0280(10) 0.0284(9) 0.0027(7) 0.0011(7) 0.0054(7)
C32 0.0130(8) 0.0256(9) 0.0198(8) 0.0029(6) -0.0012(6) -0.0037(7)
C37 0.0155(8) 0.0240(9) 0.0187(8) -0.0035(6) -0.0024(6) 0.0016(7)
C23 0.0348(10) 0.0245(10) 0.0253(9) -0.0089(8) -0.0011(8) -0.0053(7)
C26 0.0134(8) 0.0222(9) 0.0205(8) 0.0020(6) 0.0013(6) -0.0013(7)
C31 0.0155(8) 0.0202(8) 0.0170(8) 0.0003(6) 0.0023(6) -0.0020(6)
C24 0.0270(9) 0.0190(9) 0.0310(10) -0.0018(7) 0.0059(7) -0.0005(7)
C30 0.0149(8) 0.0206(9) 0.0201(8) -0.0001(6) -0.0036(6) 0.0021(7)
C33 0.0189(9) 0.0315(10) 0.0209(8) 0.0065(7) -0.0015(7) 0.0043(7)
C34 0.0233(9) 0.0285(10) 0.0269(9) 0.0007(7) 0.0022(7) 0.0093(8)
C43 0.0217(9) 0.0307(10) 0.0254(9) -0.0055(7) -0.0003(7) -0.0031(8)
C44 0.0219(9) 0.0292(10) 0.0209(8) -0.0017(7) -0.0047(7) 0.0017(7)
C29 0.0244(9) 0.0206(9) 0.0181(8) -0.0013(7) -0.0006(7) 0.0012(7)
C42 0.0222(9) 0.0243(10) 0.0353(10) -0.0037(7) 0.0042(7) 0.0014(8)
C38 0.0188(8) 0.0254(9) 0.0191(8) -0.0002(7) -0.0018(6) -0.0010(7)
C35 0.0145(8) 0.0266(9) 0.0243(9) -0.0023(7) 0.0000(6) 0.0028(7)
C25 0.0198(8) 0.0220(9) 0.0238(9) 0.0040(7) 0.0029(7) 0.0037(7)
O1 0.0169(6) 0.0250(6) 0.0253(6) -0.0022(5) 0.0045(5) -0.0001(5)
O2 0.0182(6) 0.0255(7) 0.0262(6) 0.0028(5) 0.0042(5) -0.0038(5)
N5 0.0199(7) 0.0221(8) 0.0192(7) -0.0011(6) 0.0012(5) -0.0008(6)
N3 0.0152(7) 0.0252(8) 0.0214(7) -0.0044(6) 0.0057(5) -0.0062(6)
N2 0.0204(7) 0.0239(8) 0.0187(7) -0.0054(6) 0.0038(5) -0.0026(6)
N4 0.0126(6) 0.0212(7) 0.0211(7) 0.0018(5) 0.0015(5) -0.0030(6)
N1 0.0278(8) 0.0275(8) 0.0199(7) -0.0065(6) 0.0022(6) 0.0007(6)
C5 0.0146(8) 0.0220(9) 0.0183(8) 0.0008(6) -0.0011(6) 0.0026(7)
C6 0.0131(8) 0.0218(9) 0.0177(8) 0.0015(6) -0.0027(6) 0.0004(6)
C17 0.0146(8) 0.0226(9) 0.0165(8) 0.0032(6) -0.0032(6) 0.0004(7)
C18 0.0159(8) 0.0210(9) 0.0168(8) 0.0026(6) -0.0033(6) 0.0010(6)
C9 0.0145(8) 0.0207(9) 0.0172(8) 0.0026(6) 0.0003(6) 0.0015(6)
C11 0.0156(8) 0.0251(9) 0.0197(8) 0.0050(7) 0.0016(6) 0.0042(7)
C22 0.0214(9) 0.0273(9) 0.0188(8) -0.0027(7) 0.0035(6) -0.0019(7)
C21 0.0233(9) 0.0286(10) 0.0260(9) -0.0062(7) 0.0043(7) 0.0012(7)
C14 0.0160(8) 0.0250(9) 0.0257(9) -0.0005(7) 0.0009(7) -0.0039(7)
C15 0.0146(8) 0.0240(9) 0.0185(8) -0.0029(6) 0.0033(6) -0.0022(7)
C8 0.0161(8) 0.0215(9) 0.0190(8) 0.0001(6) 0.0037(6) -0.0029(7)
C13 0.0199(9) 0.0261(10) 0.0312(10) 0.0028(7) -0.0015(7) -0.0093(8)
C10 0.0164(8) 0.0198(8) 0.0166(8) 0.0007(6) -0.0013(6) 0.0021(6)
C12 0.0231(9) 0.0275(9) 0.0216(8) 0.0081(7) 0.0021(7) -0.0040(7)
C7 0.0203(8) 0.0216(9) 0.0205(8) -0.0005(7) 0.0011(6) -0.0017(7)
C16 0.0182(8) 0.0214(9) 0.0198(8) 0.0001(7) 0.0033(6) 0.0009(7)
C1 0.0351(10) 0.0271(10) 0.0250(9) -0.0109(8) 0.0020(8) 0.0043(8)
C4 0.0189(8) 0.0243(9) 0.0225(8) 0.0006(7) 0.0020(6) -0.0002(7)
C3 0.0299(10) 0.0250(10) 0.0260(9) 0.0030(7) 0.0010(7) -0.0057(7)
C19 0.0217(9) 0.0260(10) 0.0339(10) -0.0010(7) 0.0048(7) -0.0086(8)
C20 0.0259(10) 0.0246(10) 0.0427(11) -0.0076(8) 0.0060(8) -0.0068(8)
C2 0.0345(10) 0.0199(9) 0.0310(10) -0.0042(8) -0.0046(8) 0.0006(8)

loop_
_atom_type_symbol
_atom_type_description
_atom_type_scat_dispersion_real
_atom_type_scat_dispersion_imag
_atom_type_scat_source
C C 0.0181 0.0091 'International Tables Vol C Tables 4.2.6.8 and 6.1.1.4'
H H 0.0000 0.0000 'International Tables Vol C Tables 4.2.6.8 and 6.1.1.4'
N N 0.0311 0.0180 'International Tables Vol C Tables 4.2.6.8 and 6.1.1.4'
O O 0.0492 0.0322 'International Tables Vol C Tables 4.2.6.8 and 6.1.1.4'

loop_
_geom_angle_atom_site_label_1
_geom_angle_atom_site_label_2
_geom_angle_atom_site_label_3
_geom_angle
C44 N10 C40 116.80(15)
C36 N8 C37 121.20(14)
C36 N8 C30 121.79(13)
C37 N8 C30 117.01(13)
C23 N6 C27 116.90(15)
C39 N9 H9 119.3
C39 N9 C38 121.41(14)
C38 N9 H9 119.3
N10 C40 C39 117.07(15)
N10 C40 C41 123.47(16)
C41 C40 C39 119.42(15)
C28 N7 H7 118.2
C28 N7 C29 123.57(14)
C29 N7 H7 118.2
O4 C39 N9 123.26(16)
O4 C39 C40 121.20(16)
N9 C39 C40 115.52(14)
O3 C28 N7 124.11(15)
O3 C28 C27 121.46(14)
N7 C28 C27 114.42(14)
N6 C27 C28 116.48(14)
N6 C27 C26 123.36(15)
C26 C27 C28 120.16(15)
N8 C36 C31 120.78(15)
N8 C36 C35 121.65(15)
C31 C36 C35 117.57(15)
C40 C41 H41 120.7
C42 C41 C40 118.70(17)
C42 C41 H41 120.7
C31 C32 H32 119.5
C33 C32 H32 119.5
C33 C32 C31 120.95(15)
N8 C37 H37A 108.9
N8 C37 H37B 108.9
N8 C37 C38 113.23(14)
H37A C37 H37B 107.7
C38 C37 H37A 108.9
C38 C37 H37B 108.9
N6 C23 H23 118.1
N6 C23 C24 123.76(17)
C24 C23 H23 118.1
C27 C26 H26 120.6
C27 C26 C25 118.81(16)
C25 C26 H26 120.6
C36 C31 H31 119.4
C32 C31 C36 121.14(15)
C32 C31 H31 119.4
C23 C24 H24 120.8
C25 C24 C23 118.43(17)
C25 C24 H24 120.8
N8 C30 H30A 109.2
N8 C30 H30B 109.2
N8 C30 C29 112.07(14)
H30A C30 H30B 107.9
C29 C30 H30A 109.2
C29 C30 H30B 109.2
C32 C33 H33 120.8
C32 C33 C34 118.44(16)
C34 C33 H33 120.8
C33 C34 H34 119.2
C33 C34 C35 121.54(16)
C35 C34 H34 119.2
C44 C43 H43 120.7
C42 C43 H43 120.7
C42 C43 C44 118.59(17)
N10 C44 C43 123.74(17)
N10 C44 H44 118.1
C43 C44 H44 118.1
N7 C29 C30 112.14(14)
N7 C29 H29A 109.2
N7 C29 H29B 109.2
C30 C29 H29A 109.2
C30 C29 H29B 109.2
H29A C29 H29B 107.9
C41 C42 C43 118.68(17)
C41 C42 H42 120.7
C43 C42 H42 120.7
N9 C38 C37 110.24(13)
N9 C38 H38A 109.6
N9 C38 H38B 109.6
C37 C38 H38A 109.6
C37 C38 H38B 109.6
H38A C38 H38B 108.1
C36 C35 H35 119.9
C34 C35 C36 120.28(16)
C34 C35 H35 119.9
C26 C25 H25 120.7
C24 C25 C26 118.65(16)
C24 C25 H25 120.7
C22 N5 C18 117.06(15)
C9 N3 C15 120.88(14)
C9 N3 C8 121.83(13)
C15 N3 C8 117.07(13)
C6 N2 H2 118.6
C6 N2 C7 122.80(14)
C7 N2 H2 118.6
C17 N4 H4 119.2
C17 N4 C16 121.59(13)
C16 N4 H4 119.2
C1 N1 C5 117.02(15)
N1 C5 C6 117.30(14)
N1 C5 C4 123.14(16)
C4 C5 C6 119.55(14)
O1 C6 N2 124.18(16)
O1 C6 C5 121.22(14)
N2 C6 C5 114.60(14)
O2 C17 N4 123.34(15)
O2 C17 C18 120.88(15)
N4 C17 C18 115.78(14)
N5 C18 C17 117.03(15)
N5 C18 C19 123.43(15)
C19 C18 C17 119.54(15)
N3 C9 C14 121.52(14)
N3 C9 C10 120.73(15)
C10 C9 C14 117.75(15)
C10 C11 H11 119.5
C10 C11 C12 121.09(16)
C12 C11 H11 119.5
N5 C22 H22 118.1
N5 C22 C21 123.70(16)
C21 C22 H22 118.1
C22 C21 H21 120.8
C22 C21 C20 118.38(16)
C20 C21 H21 120.8
C9 C14 H14 120.0
C13 C14 C9 120.08(16)
C13 C14 H14 120.0
N3 C15 H15A 109.0
N3 C15 H15B 109.0
N3 C15 C16 113.09(14)
H15A C15 H15B 107.8
C16 C15 H15A 109.0
C16 C15 H15B 109.0
N3 C8 H8A 109.3
N3 C8 H8B 109.3
N3 C8 C7 111.76(14)
H8A C8 H8B 107.9
C7 C8 H8A 109.3
C7 C8 H8B 109.3
C14 C13 H13 119.1
C12 C13 C14 121.79(17)
C12 C13 H13 119.1
C9 C10 H10 119.5
C11 C10 C9 121.06(16)
C11 C10 H10 119.5
C11 C12 H12 120.9
C13 C12 C11 118.16(15)
C13 C12 H12 120.9
N2 C7 C8 112.33(14)
N2 C7 H7A 109.1
N2 C7 H7B 109.1
C8 C7 H7A 109.1
C8 C7 H7B 109.1
H7A C7 H7B 107.9
N4 C16 C15 110.18(13)
N4 C16 H16A 109.6
N4 C16 H16B 109.6
C15 C16 H16A 109.6
C15 C16 H16B 109.6
H16A C16 H16B 108.1
N1 C1 H1 118.2
N1 C1 C2 123.69(17)
C2 C1 H1 118.2
C5 C4 H4A 120.5
C3 C4 C5 118.91(16)
C3 C4 H4A 120.5
C4 C3 H3 120.7
C4 C3 C2 118.60(17)
C2 C3 H3 120.7
C18 C19 H19 120.8
C20 C19 C18 118.40(17)
C20 C19 H19 120.8
C21 C20 C19 119.02(18)
C21 C20 H20 120.5
C19 C20 H20 120.5
C1 C2 H2A 120.7
C3 C2 C1 118.58(17)
C3 C2 H2A 120.7

loop_
_geom_bond_atom_site_label_1
_geom_bond_atom_site_label_2
_geom_bond_distance
O3 C28 1.236(2)
O4 C39 1.227(2)
N10 C40 1.340(2)
N10 C44 1.337(2)
N8 C36 1.390(2)
N8 C37 1.449(2)
N8 C30 1.452(2)
N6 C27 1.344(2)
N6 C23 1.336(2)
N9 H9 0.8600
N9 C39 1.341(2)
N9 C38 1.454(2)
C40 C39 1.509(2)
C40 C41 1.387(3)
N7 H7 0.8600
N7 C28 1.336(2)
N7 C29 1.448(2)
C28 C27 1.509(2)
C27 C26 1.381(2)
C36 C31 1.400(2)
C36 C35 1.405(2)
C41 H41 0.9300
C41 C42 1.382(3)
C32 H32 0.9300
C32 C31 1.385(2)
C32 C33 1.382(3)
C37 H37A 0.9700
C37 H37B 0.9700
C37 C38 1.534(2)
C23 H23 0.9300
C23 C24 1.387(3)
C26 H26 0.9300
C26 C25 1.388(2)
C31 H31 0.9300
C24 H24 0.9300
C24 C25 1.382(3)
C30 H30A 0.9700
C30 H30B 0.9700
C30 C29 1.528(2)
C33 H33 0.9300
C33 C34 1.383(3)
C34 H34 0.9300
C34 C35 1.388(3)
C43 H43 0.9300
C43 C44 1.384(3)
C43 C42 1.382(3)
C44 H44 0.9300
C29 H29A 0.9700
C29 H29B 0.9700
C42 H42 0.9300
C38 H38A 0.9700
C38 H38B 0.9700
C35 H35 0.9300
C25 H25 0.9300
O1 C6 1.235(2)
O2 C17 1.232(2)
N5 C18 1.338(2)
N5 C22 1.335(2)
N3 C9 1.390(2)
N3 C15 1.449(2)
N3 C8 1.455(2)
N2 H2 0.8600
N2 C6 1.337(2)
N2 C7 1.448(2)
N4 H4 0.8600
N4 C17 1.338(2)
N4 C16 1.452(2)
N1 C5 1.342(2)
N1 C1 1.333(2)
C5 C6 1.508(2)
C5 C4 1.383(2)
C17 C18 1.508(2)
C18 C19 1.383(3)
C9 C14 1.404(2)
C9 C10 1.401(2)
C11 H11 0.9300
C11 C10 1.383(2)
C11 C12 1.385(3)
C22 H22 0.9300
C22 C21 1.380(3)
C21 H21 0.9300
C21 C20 1.381(3)
C14 H14 0.9300
C14 C13 1.388(2)
C15 H15A 0.9700
C15 H15B 0.9700
C15 C16 1.536(2)
C8 H8A 0.9700
C8 H8B 0.9700
C8 C7 1.529(2)
C13 H13 0.9300
C13 C12 1.384(3)
C10 H10 0.9300
C12 H12 0.9300
C7 H7A 0.9700
C7 H7B 0.9700
C16 H16A 0.9700
C16 H16B 0.9700
C1 H1 0.9300
C1 C2 1.384(3)
C4 H4A 0.9300
C4 C3 1.381(3)
C3 H3 0.9300
C3 C2 1.381(3)
C19 H19 0.9300
C19 C20 1.382(3)
C20 H20 0.9300
C2 H2A 0.9300

loop_
_geom_hbond_atom_site_label_D
_geom_hbond_atom_site_label_H
_geom_hbond_atom_site_label_A
_geom_hbond_site_symmetry_A
_geom_hbond_distance_DH
_geom_hbond_distance_HA
_geom_hbond_distance_DA
_geom_hbond_angle_DHA
N2 H2 O3 . 0.86 2.44 3.1099(18) 135
N7 H7 O1 1_455 0.86 2.42 3.0998(18) 136
C24 H24 O2 2_546 0.93 2.48 3.311(2) 149
C25 H25 O4 4_566 0.93 2.54 3.213(2) 129
C8 H8A Cg6 4_666 0.97 2.72 3.6468(18) 161
C30 H30B Cg5 4_565 0.97 2.74 3.6584(18) 159
